data_1507901
loop_
_publ_author_name
'Xu, Qiu-Lei'
'Li, Hong-Yan'
'Wang, Cheng-Cheng'
'Zhang, Song'
'Li, Tian-Yi'
'Jing, Yi-Ming'
'Zheng, You-Xuan'
'Huang, Wei'
'Zuo, Jing-Lin'
'You, Xiao-Zeng'

_publ_section_title
;
 Synthesis, structure, photophysical and electrochemical properties of
 series of new fac-triscyclometallated iridium complexes with carbazole or
 oxadiazole moieties
;
_journal_name_full
;
Inorganica Chimica Acta
;
_journal_page_first 50
_journal_page_last 57
_journal_paper_doi 10.1016/j.ica.2012.05.010
_journal_volume 391
_journal_year 2012
_chemical_formula_moiety 'C69 H42 Ir N9 O3, C H4 O'
_chemical_formula_sum 'C70 H46 Ir N9 O4'
_chemical_formula_weight 1269.36
_space_group_IT_number 14
_symmetry_cell_setting monoclinic
_symmetry_space_group_name_Hall '-P 2ybc'
_symmetry_space_group_name_H-M 'P 1 21/c 1'
_atom_sites_solution_hydrogens geom
_atom_sites_solution_primary direct
_atom_sites_solution_secondary difmap
_cell_angle_alpha 90.00
_cell_angle_beta 122.14(3)
_cell_angle_gamma 90.00
_cell_formula_units_Z 4
_cell_length_a 14.995(3)
_cell_length_b 23.141(5)
_cell_length_c 22.515(5)
_cell_measurement_temperature 291(2)
_cell_volume 6615(3)
_computing_cell_refinement 'Bruker SMART'
_computing_data_collection 'Bruker SMART'
_computing_data_reduction 'Brucker SAINT'
_computing_molecular_graphics 'Bruker SHELXTL'
_computing_publication_material 'Bruker SHELXTL'
_computing_structure_refinement 'SHELXL-97 (Sheldrick, 1997)'
_computing_structure_solution 'SHELXS-97 (Sheldrick, 1990)'
_diffrn_ambient_temperature 291(2)
_diffrn_measured_fraction_theta_full 0.999
_diffrn_measured_fraction_theta_max 0.999
_diffrn_measurement_device_type 'Bruker Smart Aepex CCD'
_diffrn_measurement_method 'phi and omega scans'
_diffrn_radiation_monochromator graphite
_diffrn_radiation_source 'fine-focus sealed tube'
_diffrn_radiation_type MoK\a
_diffrn_radiation_wavelength 0.71073
_diffrn_reflns_av_R_equivalents 0.0720
_diffrn_reflns_av_sigmaI/netI 0.0934
_diffrn_reflns_limit_h_max 11
_diffrn_reflns_limit_h_min -17
_diffrn_reflns_limit_k_max 22
_diffrn_reflns_limit_k_min -27
_diffrn_reflns_limit_l_max 26
_diffrn_reflns_limit_l_min -26
_diffrn_reflns_number 33311
_diffrn_reflns_theta_full 25.00
_diffrn_reflns_theta_max 25.00
_diffrn_reflns_theta_min 1.76
_exptl_absorpt_coefficient_mu 2.070
_exptl_absorpt_correction_type none
_exptl_crystal_colour red
_exptl_crystal_density_diffrn 1.275
_exptl_crystal_density_method 'not measured'
_exptl_crystal_description block
_exptl_crystal_F_000 2552
_exptl_crystal_size_max 0.13
_exptl_crystal_size_mid 0.11
_exptl_crystal_size_min 0.10
_refine_diff_density_max 1.951
_refine_diff_density_min -0.733
_refine_diff_density_rms 0.162
_refine_ls_extinction_method none
_refine_ls_goodness_of_fit_ref 1.006
_refine_ls_hydrogen_treatment constr
_refine_ls_matrix_type full
_refine_ls_number_parameters 757
_refine_ls_number_reflns 11643
_refine_ls_number_restraints 1
_refine_ls_restrained_S_all 1.006
_refine_ls_R_factor_all 0.0871
_refine_ls_R_factor_gt 0.0541
_refine_ls_shift/su_max 0.032
_refine_ls_shift/su_mean 0.005
_refine_ls_structure_factor_coef Fsqd
_refine_ls_weighting_details 'calc w=1/[\s^2^(Fo^2^)+(0.1065P)^2^+0.0000P] where P=(Fo^2^+2Fc^2^)/3'
_refine_ls_weighting_scheme calc
_refine_ls_wR_factor_gt 0.1787
_refine_ls_wR_factor_ref 0.1870
_reflns_number_gt 7459
_reflns_number_total 11643
_reflns_threshold_expression >2sigma(I)
_cod_data_source_file ICA-2012-391-50-57-3.cif
_cod_data_source_block q
_cod_original_cell_volume 6615(2)
_cod_original_sg_symbol_H-M 'P 21/c'
_cod_database_code 1507901

loop_
_symmetry_equiv_pos_as_xyz
'x, y, z'
'-x, y+1/2, -z+1/2'
'-x, -y, -z'
'x, -y-1/2, z-1/2'

loop_
_atom_site_label
_atom_site_type_symbol
_atom_site_fract_x
_atom_site_fract_y
_atom_site_fract_z
_atom_site_U_iso_or_equiv
_atom_site_adp_type
_atom_site_occupancy
_atom_site_symmetry_multiplicity
_atom_site_calc_flag
_atom_site_refinement_flags
Ir1 Ir 0.56420(3) 0.887641(14) 0.139825(17) 0.03554(14) Uani 1 1 d .
N5 N 0.4365(6) 0.9455(3) 0.1051(4) 0.0417(18) Uani 1 1 d .
C200 C 0.4444(8) 1.0037(4) 0.1035(5) 0.049(2) Uani 1 1 d .
H2C H 0.5106 1.0200 0.1214 0.059 Uiso 1 1 calc R
C300 C 0.3572(8) 1.0401(4) 0.0760(5) 0.052(3) Uani 1 1 d .
H3B H 0.3653 1.0800 0.0811 0.063 Uiso 1 1 calc R
C4 C 0.2567(7) 1.0147(4) 0.0405(5) 0.044(2) Uani 1 1 d .
C5 C 0.2464(7) 0.9544(4) 0.0388(5) 0.041(2) Uani 1 1 d .
C6 C 0.3408(7) 0.9202(4) 0.0798(5) 0.039(2) Uani 1 1 d .
C7 C 0.1638(8) 1.0490(5) 0.0017(6) 0.059(3) Uani 1 1 d .
H7A H 0.1687 1.0891 0.0041 0.071 Uiso 1 1 calc R
C8 C 0.0695(8) 1.0237(5) -0.0381(6) 0.061(3) Uani 1 1 d .
H8B H 0.0094 1.0466 -0.0625 0.073 Uiso 1 1 calc R
C9 C 0.0603(8) 0.9652(5) -0.0434(6) 0.059(3) Uani 1 1 d .
H9A H -0.0058 0.9489 -0.0729 0.070 Uiso 1 1 calc R
C10 C 0.1447(7) 0.9300(4) -0.0068(5) 0.047(2) Uani 1 1 d .
H10A H 0.1364 0.8901 -0.0115 0.056 Uiso 1 1 calc R
C11 C 0.3481(7) 0.8589(4) 0.0973(4) 0.037(2) Uani 1 1 d .
C12 C 0.2681(7) 0.8277(4) 0.0955(5) 0.050(2) Uani 1 1 d .
H12A H 0.2048 0.8461 0.0818 0.060 Uiso 1 1 calc R
C13 C 0.2798(8) 0.7704(4) 0.1132(5) 0.054(3) Uani 1 1 d .
H13A H 0.2240 0.7494 0.1093 0.065 Uiso 1 1 calc R
C14 C 0.3784(8) 0.7435(4) 0.1375(5) 0.046(2) Uani 1 1 d .
C15 C 0.4607(7) 0.7760(4) 0.1437(5) 0.042(2) Uani 1 1 d .
H15A H 0.5251 0.7579 0.1601 0.050 Uiso 1 1 calc R
C16 C 0.3917(8) 0.6827(4) 0.1576(5) 0.050(2) Uani 1 1 d .
C17 C 0.4828(10) 0.6056(4) 0.2025(6) 0.058(3) Uani 1 1 d .
C18 C 0.5734(9) 0.5686(5) 0.2344(6) 0.062(3) Uani 1 1 d .
C19 C 0.5627(10) 0.5099(5) 0.2412(6) 0.070(3) Uani 1 1 d .
H19A H 0.4961 0.4948 0.2251 0.084 Uiso 1 1 calc R
C20 C 0.6506(11) 0.4727(5) 0.2720(7) 0.081(4) Uani 1 1 d .
H20A H 0.6417 0.4332 0.2750 0.097 Uiso 1 1 calc R
C21 C 0.7484(12) 0.4945(6) 0.2971(8) 0.093(4) Uani 1 1 d .
H21A H 0.8065 0.4701 0.3173 0.112 Uiso 1 1 calc R
C22 C 0.7613(12) 0.5525(7) 0.2928(8) 0.116(5) Uani 1 1 d .
H22A H 0.8286 0.5675 0.3111 0.139 Uiso 1 1 calc R
C23 C 0.6697(11) 0.5915(5) 0.2593(8) 0.091(4) Uani 1 1 d .
H23A H 0.6781 0.6308 0.2553 0.109 Uiso 1 1 calc R
N4 N 0.5299(6) 0.8630(3) 0.0382(4) 0.0406(18) Uani 1 1 d .
C25 C 0.5949(7) 0.8247(3) 0.0363(4) 0.038(2) Uani 1 1 d .
C26 C 0.5875(7) 0.8131(4) -0.0280(5) 0.042(2) Uani 1 1 d .
C27 C 0.4972(7) 0.8319(4) -0.0907(4) 0.044(2) Uani 1 1 d .
C28 C 0.4268(8) 0.8678(4) -0.0853(5) 0.052(3) Uani 1 1 d .
H28A H 0.3654 0.8799 -0.1258 0.062 Uiso 1 1 calc R
C29 C 0.4467(7) 0.8852(4) -0.0223(5) 0.046(2) Uani 1 1 d .
H29A H 0.4034 0.9126 -0.0200 0.055 Uiso 1 1 calc R
C30 C 0.6666(8) 0.7836(4) -0.0337(5) 0.055(3) Uani 1 1 d .
H30A H 0.7294 0.7725 0.0065 0.066 Uiso 1 1 calc R
C31 C 0.6495(9) 0.7720(5) -0.0977(6) 0.064(3) Uani 1 1 d .
H31A H 0.7018 0.7531 -0.1007 0.076 Uiso 1 1 calc R
C32 C 0.5571(10) 0.7870(5) -0.1588(6) 0.070(3) Uani 1 1 d .
H32A H 0.5474 0.7765 -0.2018 0.084 Uiso 1 1 calc R
C33 C 0.4819(9) 0.8162(5) -0.1576(5) 0.062(3) Uani 1 1 d .
H33A H 0.4203 0.8264 -0.1992 0.075 Uiso 1 1 calc R
C34 C 0.6688(7) 0.7987(4) 0.1057(4) 0.040(2) Uani 1 1 d .
C35 C 0.7225(7) 0.7473(4) 0.1146(5) 0.051(2) Uani 1 1 d .
H35A H 0.7159 0.7287 0.0759 0.062 Uiso 1 1 calc R
C36 C 0.7859(8) 0.7236(4) 0.1808(5) 0.056(3) Uani 1 1 d .
H36A H 0.8215 0.6891 0.1863 0.068 Uiso 1 1 calc R
C37 C 0.7962(7) 0.7513(4) 0.2388(4) 0.043(2) Uani 1 1 d .
C38 C 0.7371(7) 0.7998(4) 0.2289(4) 0.041(2) Uani 1 1 d .
H38A H 0.7430 0.8177 0.2678 0.050 Uiso 1 1 calc R
C39 C 0.8652(7) 0.7277(4) 0.3081(5) 0.047(2) Uani 1 1 d .
C40 C 0.9317(8) 0.7181(4) 0.4182(5) 0.051(2) Uani 1 1 d .
C41 C 0.9443(8) 0.7295(5) 0.4862(6) 0.060(3) Uani 1 1 d .
C42 C 0.9129(9) 0.7820(5) 0.4991(6) 0.069(3) Uani 1 1 d .
H42A H 0.8851 0.8114 0.4659 0.082 Uiso 1 1 calc R
C43 C 0.9252(10) 0.7883(6) 0.5649(7) 0.083(4) Uani 1 1 d .
H43A H 0.9046 0.8227 0.5753 0.100 Uiso 1 1 calc R
C44 C 0.9669(10) 0.7449(6) 0.6151(6) 0.084(4) Uani 1 1 d .
H44A H 0.9730 0.7505 0.6580 0.101 Uiso 1 1 calc R
C45 C 0.9994(9) 0.6935(6) 0.6016(6) 0.075(3) Uani 1 1 d .
H45A H 1.0282 0.6645 0.6354 0.090 Uiso 1 1 calc R
C46 C 0.9890(7) 0.6855(5) 0.5379(5) 0.058(3) Uani 1 1 d .
H46A H 1.0112 0.6511 0.5285 0.069 Uiso 1 1 calc R
N6 N 0.6781(5) 0.9524(3) 0.1594(4) 0.0391(17) Uani 1 1 d .
C48 C 0.7194(7) 0.9793(4) 0.2200(5) 0.041(2) Uani 1 1 d .
C49 C 0.7833(7) 1.0297(4) 0.2333(5) 0.045(2) Uani 1 1 d .
C50 C 0.8153(7) 1.0425(4) 0.1861(5) 0.046(2) Uani 1 1 d .
C51 C 0.7787(7) 1.0078(4) 0.1278(5) 0.050(2) Uani 1 1 d .
H51A H 0.8023 1.0133 0.0975 0.060 Uiso 1 1 calc R
C52 C 0.7088(7) 0.9658(4) 0.1151(5) 0.050(2) Uani 1 1 d .
H52A H 0.6803 0.9451 0.0735 0.060 Uiso 1 1 calc R
C53 C 0.8082(8) 1.0699(5) 0.2870(6) 0.067(3) Uani 1 1 d .
H53A H 0.7852 1.0636 0.3176 0.080 Uiso 1 1 calc R
C54 C 0.8665(10) 1.1184(5) 0.2944(7) 0.083(4) Uani 1 1 d .
H54A H 0.8807 1.1456 0.3288 0.099 Uiso 1 1 calc R
C55 C 0.9043(10) 1.1266(5) 0.2500(8) 0.086(4) Uani 1 1 d .
H55A H 0.9478 1.1580 0.2575 0.103 Uiso 1 1 calc R
C56 C 0.8797(9) 1.0907(5) 0.1974(6) 0.064(3) Uani 1 1 d .
H56A H 0.9050 1.0974 0.1681 0.077 Uiso 1 1 calc R
C57 C 0.6960(7) 0.9516(4) 0.2693(5) 0.044(2) Uani 1 1 d .
C58 C 0.7508(8) 0.9625(5) 0.3426(5) 0.060(3) Uani 1 1 d .
H58A H 0.8074 0.9880 0.3631 0.072 Uiso 1 1 calc R
C59 C 0.7198(9) 0.9351(5) 0.3836(5) 0.066(3) Uani 1 1 d .
H59A H 0.7559 0.9424 0.4316 0.079 Uiso 1 1 calc R
C60 C 0.6359(8) 0.8972(4) 0.3539(5) 0.052(3) Uani 1 1 d .
C61 C 0.5861(7) 0.8829(4) 0.2831(4) 0.043(2) Uani 1 1 d .
H61A H 0.5315 0.8561 0.2642 0.051 Uiso 1 1 calc R
C62 C 0.5993(9) 0.8728(4) 0.3975(6) 0.058(3) Uani 1 1 d .
C63 C 0.4926(11) 0.8340(5) 0.4201(6) 0.064(3) Uani 1 1 d .
C64 C 0.3941(11) 0.8058(5) 0.4042(6) 0.069(3) Uani 1 1 d .
C65 C 0.3115(11) 0.8023(7) 0.3380(7) 0.106(5) Uani 1 1 d .
H65A H 0.3126 0.8186 0.3007 0.127 Uiso 1 1 calc R
C66 C 0.2276(13) 0.7741(9) 0.3288(9) 0.137(7) Uani 1 1 d .
H66A H 0.1706 0.7692 0.2832 0.165 Uiso 1 1 calc R
C67 C 0.2197(13) 0.7514(8) 0.3832(10) 0.120(6) Uani 1 1 d .
H67A H 0.1570 0.7348 0.3738 0.144 Uiso 1 1 calc R
C68 C 0.3029(13) 0.7538(6) 0.4491(8) 0.093(4) Uani 1 1 d .
H68A H 0.3014 0.7366 0.4858 0.111 Uiso 1 1 calc R
C69 C 0.3889(11) 0.7820(6) 0.4601(7) 0.082(4) Uani 1 1 d .
H69A H 0.4464 0.7859 0.5057 0.098 Uiso 1 1 calc R
C70 C 0.0513(13) 0.9241(7) 0.2352(10) 0.161(9) Uani 1 1 d D
H70A H 0.0197 0.9495 0.1954 0.241 Uiso 1 1 calc R
H70B H 0.0064 0.8912 0.2254 0.241 Uiso 1 1 calc R
H70C H 0.1186 0.9114 0.2446 0.241 Uiso 1 1 calc R
C1 C 0.4515(7) 0.8342(4) 0.1266(4) 0.039(2) Uani 1 1 d .
N10 N 0.3289(7) 0.6455(4) 0.1563(5) 0.070(3) Uani 1 1 d .
N9 N 0.3887(9) 0.5953(4) 0.1857(6) 0.078(3) Uani 1 1 d .
C3 C 0.6685(6) 0.8232(4) 0.1628(4) 0.0350(19) Uani 1 1 d .
N8 N 0.9315(7) 0.6858(4) 0.3273(5) 0.072(3) Uani 1 1 d .
N7 N 0.9753(8) 0.6789(4) 0.4006(5) 0.072(3) Uani 1 1 d .
C2 C 0.6166(7) 0.9084(4) 0.2394(5) 0.042(2) Uani 1 1 d .
N11 N 0.6465(9) 0.8716(5) 0.4642(5) 0.080(3) Uani 1 1 d .
N12 N 0.5758(9) 0.8441(4) 0.4785(5) 0.075(3) Uani 1 1 d .
O1 O 0.4936(5) 0.6601(3) 0.1863(3) 0.0544(17) Uani 1 1 d .
O2 O 0.8623(5) 0.7511(3) 0.3626(3) 0.0497(16) Uani 1 1 d .
O3 O 0.4995(6) 0.8498(3) 0.3642(3) 0.0618(19) Uani 1 1 d .
O4 O 0.066(2) 0.9562(13) 0.2992(10) 0.63(4) Uani 1 1 d D
H4A H 0.0604 0.9305 0.3240 0.950 Uiso 1 1 d R

loop_
_atom_site_aniso_label
_atom_site_aniso_U_11
_atom_site_aniso_U_22
_atom_site_aniso_U_33
_atom_site_aniso_U_23
_atom_site_aniso_U_13
_atom_site_aniso_U_12
Ir1 0.0401(2) 0.02838(19) 0.0382(2) 0.00235(16) 0.02091(17) -0.00023(16)
N5 0.062(5) 0.023(4) 0.046(4) 0.005(3) 0.033(4) 0.003(3)
C200 0.048(6) 0.040(6) 0.055(6) -0.002(5) 0.025(5) -0.011(4)
C300 0.062(7) 0.032(5) 0.064(7) 0.004(5) 0.034(6) 0.007(5)
C4 0.047(6) 0.036(5) 0.052(6) 0.005(4) 0.030(5) 0.004(4)
C5 0.040(5) 0.039(5) 0.052(6) 0.004(4) 0.031(5) 0.004(4)
C6 0.038(5) 0.036(5) 0.049(5) 0.002(4) 0.028(5) -0.001(4)
C7 0.058(7) 0.047(6) 0.074(7) 0.012(5) 0.034(6) 0.019(5)
C8 0.047(7) 0.060(7) 0.071(7) 0.017(6) 0.028(6) 0.019(5)
C9 0.043(6) 0.063(7) 0.066(7) 0.007(6) 0.027(5) 0.003(5)
C10 0.047(6) 0.044(6) 0.054(6) 0.011(5) 0.030(5) 0.003(4)
C11 0.043(5) 0.030(5) 0.040(5) 0.000(4) 0.024(4) -0.001(4)
C12 0.041(5) 0.042(6) 0.070(7) 0.013(5) 0.032(5) 0.007(4)
C13 0.052(6) 0.050(6) 0.072(7) 0.002(5) 0.041(6) -0.002(5)
C14 0.058(6) 0.030(5) 0.049(6) 0.001(4) 0.027(5) -0.002(4)
C15 0.043(5) 0.034(5) 0.054(6) 0.003(4) 0.029(5) 0.002(4)
C16 0.066(7) 0.030(5) 0.063(7) 0.004(4) 0.040(6) -0.003(5)
C17 0.077(8) 0.030(6) 0.074(7) 0.003(5) 0.044(6) -0.004(5)
C18 0.067(7) 0.043(6) 0.074(8) 0.004(5) 0.035(6) -0.004(5)
C19 0.087(9) 0.046(7) 0.082(8) 0.013(6) 0.048(7) 0.004(6)
C20 0.102(11) 0.054(8) 0.098(10) 0.018(7) 0.062(9) 0.018(7)
C21 0.097(11) 0.059(9) 0.125(12) 0.010(8) 0.060(10) 0.018(8)
C22 0.075(10) 0.115(14) 0.126(14) 0.016(11) 0.033(9) -0.003(9)
C23 0.081(10) 0.048(7) 0.124(12) 0.013(7) 0.042(9) 0.001(7)
N4 0.048(5) 0.027(4) 0.041(4) 0.004(3) 0.020(4) -0.001(3)
C25 0.043(5) 0.027(5) 0.037(5) 0.008(4) 0.017(4) 0.001(4)
C26 0.046(6) 0.040(5) 0.042(5) -0.001(4) 0.024(5) -0.005(4)
C27 0.052(6) 0.042(5) 0.036(5) 0.005(4) 0.022(5) -0.003(4)
C28 0.051(6) 0.059(7) 0.032(5) 0.008(4) 0.013(5) 0.000(5)
C29 0.040(5) 0.047(6) 0.040(5) 0.004(5) 0.013(4) 0.000(4)
C30 0.058(7) 0.062(7) 0.049(6) 0.003(5) 0.031(5) -0.002(5)
C31 0.069(8) 0.073(8) 0.060(7) -0.005(6) 0.042(6) 0.006(6)
C32 0.082(9) 0.084(9) 0.045(7) -0.005(6) 0.035(7) 0.004(7)
C33 0.066(7) 0.066(8) 0.041(6) 0.003(5) 0.020(6) 0.002(6)
C34 0.038(5) 0.039(5) 0.042(5) -0.005(4) 0.021(4) -0.007(4)
C35 0.062(6) 0.047(6) 0.031(5) 0.000(4) 0.015(5) 0.015(5)
C36 0.067(7) 0.044(6) 0.063(7) 0.001(5) 0.037(6) 0.013(5)
C37 0.044(5) 0.044(6) 0.039(5) 0.005(4) 0.020(4) 0.005(4)
C38 0.045(5) 0.038(5) 0.038(5) 0.000(4) 0.021(4) 0.000(4)
C39 0.050(6) 0.046(6) 0.044(6) 0.010(4) 0.024(5) 0.016(5)
C40 0.052(6) 0.052(6) 0.041(6) 0.014(5) 0.021(5) 0.010(5)
C41 0.056(7) 0.063(7) 0.058(7) -0.004(6) 0.028(6) -0.008(5)
C42 0.085(8) 0.052(7) 0.062(7) -0.007(6) 0.035(7) -0.001(6)
C43 0.088(10) 0.077(10) 0.077(9) -0.026(8) 0.039(8) -0.005(7)
C44 0.089(10) 0.110(12) 0.049(7) -0.014(8) 0.035(7) -0.025(8)
C45 0.070(8) 0.094(10) 0.054(7) -0.002(7) 0.029(7) -0.002(7)
C46 0.047(6) 0.069(7) 0.047(6) 0.014(5) 0.018(5) 0.007(5)
N6 0.043(4) 0.038(4) 0.031(4) 0.002(3) 0.017(4) -0.002(3)
C48 0.042(5) 0.030(5) 0.054(6) 0.001(4) 0.028(5) 0.006(4)
C49 0.049(6) 0.033(5) 0.061(6) -0.005(4) 0.034(5) -0.003(4)
C50 0.039(5) 0.038(5) 0.056(6) 0.001(4) 0.022(5) -0.002(4)
C51 0.055(6) 0.052(6) 0.050(6) 0.003(5) 0.033(5) -0.008(5)
C52 0.054(6) 0.055(6) 0.047(6) 0.003(5) 0.030(5) -0.007(5)
C53 0.069(8) 0.067(8) 0.075(8) -0.017(6) 0.045(7) -0.018(6)
C54 0.095(10) 0.064(8) 0.097(10) -0.035(7) 0.057(9) -0.034(7)
C55 0.091(10) 0.055(8) 0.126(12) -0.016(8) 0.067(10) -0.031(7)
C56 0.073(8) 0.052(7) 0.081(8) -0.008(6) 0.050(7) -0.018(6)
C57 0.045(6) 0.041(6) 0.048(6) -0.006(4) 0.027(5) -0.003(4)
C58 0.054(7) 0.067(7) 0.044(6) 0.000(5) 0.018(5) -0.017(5)
C59 0.073(8) 0.077(8) 0.038(6) -0.008(6) 0.023(6) -0.007(6)
C60 0.067(7) 0.044(6) 0.052(6) 0.001(5) 0.036(6) -0.003(5)
C61 0.053(6) 0.038(5) 0.037(5) -0.001(4) 0.024(5) -0.011(4)
C62 0.077(8) 0.052(7) 0.051(7) -0.003(5) 0.038(6) -0.002(6)
C63 0.100(9) 0.054(7) 0.058(7) 0.012(6) 0.054(7) 0.013(6)
C64 0.096(10) 0.060(8) 0.075(8) 0.011(6) 0.061(8) 0.009(7)
C65 0.074(10) 0.160(16) 0.070(10) 0.023(9) 0.029(8) -0.009(10)
C66 0.086(12) 0.21(2) 0.101(13) 0.033(12) 0.039(10) -0.039(12)
C67 0.100(13) 0.167(18) 0.114(14) -0.016(13) 0.071(12) -0.033(12)
C68 0.114(12) 0.095(11) 0.096(11) -0.004(9) 0.075(11) -0.020(9)
C69 0.110(11) 0.080(9) 0.079(9) 0.007(7) 0.066(9) 0.010(8)
C70 0.103(13) 0.092(13) 0.161(18) -0.010(12) -0.014(12) -0.040(10)
C1 0.052(6) 0.034(5) 0.029(5) 0.008(4) 0.019(4) 0.003(4)
N10 0.070(6) 0.036(5) 0.117(8) 0.015(5) 0.060(6) -0.001(4)
N9 0.094(8) 0.034(5) 0.126(9) 0.016(5) 0.072(7) -0.002(5)
C3 0.031(5) 0.037(5) 0.035(5) -0.005(4) 0.016(4) -0.011(4)
N8 0.080(7) 0.076(7) 0.054(6) 0.016(5) 0.031(5) 0.030(5)
N7 0.088(7) 0.066(7) 0.051(6) 0.017(5) 0.029(5) 0.029(5)
C2 0.047(6) 0.034(5) 0.054(6) -0.001(4) 0.032(5) 0.003(4)
N11 0.104(8) 0.094(8) 0.052(6) 0.012(5) 0.048(6) 0.003(6)
N12 0.091(8) 0.084(8) 0.057(6) 0.010(5) 0.044(6) -0.003(6)
O1 0.067(5) 0.027(3) 0.073(5) 0.007(3) 0.040(4) -0.002(3)
O2 0.054(4) 0.048(4) 0.043(4) 0.003(3) 0.023(3) 0.007(3)
O3 0.085(6) 0.061(5) 0.052(4) 0.002(4) 0.046(4) -0.006(4)
O4 0.66(5) 1.10(8) 0.40(3) 0.56(5) 0.46(4) 0.77(6)

loop_
_atom_type_symbol
_atom_type_description
_atom_type_scat_dispersion_real
_atom_type_scat_dispersion_imag
_atom_type_scat_source
C C 0.0033 0.0016 'International Tables Vol C Tables 4.2.6.8 and 6.1.1.4'
H H 0.0000 0.0000 'International Tables Vol C Tables 4.2.6.8 and 6.1.1.4'
Ir Ir -1.4442 7.9887 'International Tables Vol C Tables 4.2.6.8 and 6.1.1.4'
N N 0.0061 0.0033 'International Tables Vol C Tables 4.2.6.8 and 6.1.1.4'
O O 0.0106 0.0060 'International Tables Vol C Tables 4.2.6.8 and 6.1.1.4'

loop_
_geom_angle_atom_site_label_1
_geom_angle_atom_site_label_2
_geom_angle_atom_site_label_3
_geom_angle
C1 Ir1 C2 96.5(3)
C1 Ir1 C3 93.5(3)
C2 Ir1 C3 95.8(3)
C1 Ir1 N5 78.9(3)
C2 Ir1 N5 90.0(3)
C3 Ir1 N5 170.9(3)
C1 Ir1 N6 172.9(3)
C2 Ir1 N6 78.8(3)
C3 Ir1 N6 92.3(3)
N5 Ir1 N6 95.7(3)
C1 Ir1 N4 88.4(3)
C2 Ir1 N4 172.3(3)
C3 Ir1 N4 77.8(3)
N5 Ir1 N4 96.8(3)
N6 Ir1 N4 96.9(3)
C200 N5 C6 120.4(8)
C200 N5 Ir1 124.3(6)
C6 N5 Ir1 115.2(5)
N5 C200 C300 122.5(9)
N5 C200 H2C 118.7
C300 C200 H2C 118.7
C4 C300 C200 118.0(9)
C4 C300 H3B 121.0
C200 C300 H3B 121.0
C300 C4 C5 120.1(8)
C300 C4 C7 121.2(9)
C5 C4 C7 118.6(9)
C4 C5 C10 118.3(8)
C4 C5 C6 118.2(8)
C10 C5 C6 123.4(8)
N5 C6 C5 119.0(8)
N5 C6 C11 113.2(7)
C5 C6 C11 127.7(8)
C8 C7 C4 120.4(10)
C8 C7 H7A 119.8
C4 C7 H7A 119.8
C7 C8 C9 120.9(10)
C7 C8 H8B 119.5
C9 C8 H8B 119.5
C10 C9 C8 121.9(10)
C10 C9 H9A 119.1
C8 C9 H9A 119.1
C9 C10 C5 119.6(9)
C9 C10 H10A 120.2
C5 C10 H10A 120.2
C12 C11 C1 120.8(8)
C12 C11 C6 124.1(8)
C1 C11 C6 114.6(7)
C13 C12 C11 121.5(9)
C13 C12 H12A 119.2
C11 C12 H12A 119.2
C12 C13 C14 118.8(9)
C12 C13 H13A 120.6
C14 C13 H13A 120.6
C15 C14 C13 119.4(8)
C15 C14 C16 121.6(9)
C13 C14 C16 119.0(9)
C14 C15 C1 123.1(8)
C14 C15 H15A 118.5
C1 C15 H15A 118.5
N10 C16 O1 111.7(8)
N10 C16 C14 132.2(10)
O1 C16 C14 116.0(8)
N9 C17 O1 111.7(9)
N9 C17 C18 129.8(10)
O1 C17 C18 118.5(10)
C23 C18 C19 120.0(11)
C23 C18 C17 119.6(11)
C19 C18 C17 120.4(10)
C18 C19 C20 121.4(12)
C18 C19 H19A 119.3
C20 C19 H19A 119.3
C21 C20 C19 119.8(12)
C21 C20 H20A 120.1
C19 C20 H20A 120.1
C20 C21 C22 120.0(13)
C20 C21 H21A 120.0
C22 C21 H21A 120.0
C21 C22 C23 120.6(14)
C21 C22 H22A 119.7
C23 C22 H22A 119.7
C18 C23 C22 118.3(12)
C18 C23 H23A 120.8
C22 C23 H23A 120.9
C25 N4 C29 120.7(8)
C25 N4 Ir1 116.6(6)
C29 N4 Ir1 122.6(6)
N4 C25 C26 119.8(8)
N4 C25 C34 112.6(7)
C26 C25 C34 127.6(8)
C27 C26 C30 117.2(8)
C27 C26 C25 118.5(8)
C30 C26 C25 124.3(8)
C26 C27 C28 117.6(8)
C26 C27 C33 120.2(9)
C28 C27 C33 122.1(9)
C29 C28 C27 121.0(9)
C29 C28 H28A 119.5
C27 C28 H28A 119.5
C28 C29 N4 120.8(9)
C28 C29 H29A 119.6
N4 C29 H29A 119.6
C31 C30 C26 119.7(10)
C31 C30 H30A 120.2
C26 C30 H30A 120.2
C30 C31 C32 122.3(10)
C30 C31 H31A 118.9
C32 C31 H31A 118.9
C33 C32 C31 121.4(10)
C33 C32 H32A 119.3
C31 C32 H32A 119.3
C32 C33 C27 118.9(10)
C32 C33 H33A 120.5
C27 C33 H33A 120.5
C35 C34 C3 119.7(8)
C35 C34 C25 123.5(8)
C3 C34 C25 115.9(8)
C36 C35 C34 120.6(9)
C36 C35 H35A 119.7
C34 C35 H35A 119.7
C35 C36 C37 119.8(9)
C35 C36 H36A 120.1
C37 C36 H36A 120.1
C38 C37 C36 119.1(8)
C38 C37 C39 121.0(8)
C36 C37 C39 119.9(9)
C37 C38 C3 122.4(8)
C37 C38 H38A 118.8
C3 C38 H38A 118.8
N8 C39 O2 112.7(8)
N8 C39 C37 129.0(9)
O2 C39 C37 118.3(8)
N7 C40 O2 111.9(8)
N7 C40 C41 129.8(9)
O2 C40 C41 118.2(9)
C42 C41 C46 121.4(10)
C42 C41 C40 120.5(10)
C46 C41 C40 118.1(10)
C43 C42 C41 116.3(11)
C43 C42 H42A 121.9
C41 C42 H42A 121.9
C44 C43 C42 122.5(12)
C44 C43 H43A 118.8
C42 C43 H43A 118.8
C45 C44 C43 120.2(11)
C45 C44 H44A 119.9
C43 C44 H44A 119.9
C46 C45 C44 119.3(12)
C46 C45 H45A 120.3
C44 C45 H45A 120.3
C45 C46 C41 120.2(11)
C45 C46 H46A 119.9
C41 C46 H46A 119.9
C48 N6 C52 120.2(8)
C48 N6 Ir1 115.5(6)
C52 N6 Ir1 124.3(6)
N6 C48 C49 119.7(8)
N6 C48 C57 113.9(8)
C49 C48 C57 126.4(8)
C50 C49 C53 117.9(9)
C50 C49 C48 118.0(8)
C53 C49 C48 123.9(9)
C51 C50 C56 121.4(9)
C51 C50 C49 118.2(8)
C56 C50 C49 120.4(9)
C52 C51 C50 119.6(9)
C52 C51 H51A 120.2
C50 C51 H51A 120.2
N6 C52 C51 123.2(9)
N6 C52 H52A 118.4
C51 C52 H52A 118.4
C54 C53 C49 120.2(10)
C54 C53 H53A 119.9
C49 C53 H53A 119.9
C53 C54 C55 119.7(11)
C53 C54 H54A 120.2
C55 C54 H54A 120.2
C56 C55 C54 121.8(11)
C56 C55 H55A 119.1
C54 C55 H55A 119.1
C55 C56 C50 119.7(10)
C55 C56 H56A 120.2
C50 C56 H56A 120.2
C58 C57 C2 119.7(8)
C58 C57 C48 125.0(8)
C2 C57 C48 115.1(8)
C59 C58 C57 120.0(9)
C59 C58 H58A 120.0
C57 C58 H58A 120.0
C58 C59 C60 120.6(9)
C58 C59 H59A 119.7
C60 C59 H59A 119.7
C59 C60 C61 120.1(9)
C59 C60 C62 119.3(9)
C61 C60 C62 120.6(9)
C60 C61 C2 121.5(9)
C60 C61 H61A 119.3
C2 C61 H61A 119.3
N11 C62 O3 113.3(10)
N11 C62 C60 128.6(11)
O3 C62 C60 118.1(9)
N12 C63 O3 113.1(11)
N12 C63 C64 130.0(10)
O3 C63 C64 116.8(11)
C65 C64 C69 120.6(13)
C65 C64 C63 120.8(11)
C69 C64 C63 118.6(12)
C64 C65 C66 116.2(14)
C64 C65 H65A 121.9
C66 C65 H65A 121.9
C65 C66 C67 124.2(16)
C65 C66 H66A 117.9
C67 C66 H66A 117.9
C68 C67 C66 119.5(15)
C68 C67 H67A 120.2
C66 C67 H67A 120.2
C67 C68 C69 117.5(14)
C67 C68 H68A 121.2
C69 C68 H68A 121.2
C68 C69 C64 121.8(14)
C68 C69 H69A 119.1
C64 C69 H69A 119.1
O4 C70 H70A 109.5
O4 C70 H70B 109.5
H70A C70 H70B 109.5
O4 C70 H70C 109.5
H70A C70 H70C 109.5
H70B C70 H70C 109.5
C15 C1 C11 115.8(8)
C15 C1 Ir1 127.7(7)
C11 C1 Ir1 116.4(6)
C16 N10 N9 105.8(9)
C17 N9 N10 108.3(8)
C38 C3 C34 117.5(8)
C38 C3 Ir1 126.2(6)
C34 C3 Ir1 116.2(6)
C39 N8 N7 105.7(8)
C40 N7 N8 106.2(8)
C61 C2 C57 117.6(8)
C61 C2 Ir1 126.9(7)
C57 C2 Ir1 115.4(6)
C62 N11 N12 105.4(10)
C63 N12 N11 106.9(9)
C17 O1 C16 102.5(8)
C40 O2 C39 103.3(7)
C63 O3 C62 101.2(9)
C70 O4 H4A 105.2

loop_
_geom_bond_atom_site_label_1
_geom_bond_atom_site_label_2
_geom_bond_distance
Ir1 C1 1.984(9)
Ir1 C2 2.000(9)
Ir1 C3 2.020(8)
Ir1 N5 2.117(7)
Ir1 N6 2.134(7)
Ir1 N4 2.138(7)
N5 C200 1.353(11)
N5 C6 1.363(10)
C200 C300 1.394(13)
C200 H2C 0.9300
C300 C4 1.404(13)
C300 H3B 0.9300
C4 C5 1.402(12)
C4 C7 1.428(13)
C5 C10 1.426(12)
C5 C6 1.447(12)
C6 C11 1.460(12)
C7 C8 1.340(14)
C7 H7A 0.9300
C8 C9 1.360(14)
C8 H8B 0.9300
C9 C10 1.355(13)
C9 H9A 0.9300
C10 H10A 0.9300
C11 C12 1.381(12)
C11 C1 1.442(12)
C12 C13 1.370(12)
C12 H12A 0.9300
C13 C14 1.419(13)
C13 H13A 0.9300
C14 C15 1.386(12)
C14 C16 1.459(12)
C15 C1 1.388(12)
C15 H15A 0.9300
C16 N10 1.266(11)
C16 O1 1.405(11)
C17 N9 1.274(13)
C17 O1 1.345(10)
C17 C18 1.434(15)
C18 C23 1.349(15)
C18 C19 1.385(14)
C19 C20 1.412(15)
C19 H19A 0.9300
C20 C21 1.357(17)
C20 H20A 0.9300
C21 C22 1.366(18)
C21 H21A 0.9300
C22 C23 1.472(18)
C22 H22A 0.9300
C23 H23A 0.9300
N4 C25 1.335(11)
N4 C29 1.367(11)
C25 C26 1.416(11)
C25 C34 1.479(11)
C26 C27 1.408(12)
C26 C30 1.433(13)
C27 C28 1.399(13)
C27 C33 1.445(13)
C28 C29 1.345(13)
C28 H28A 0.9300
C29 H29A 0.9300
C30 C31 1.349(13)
C30 H30A 0.9300
C31 C32 1.381(14)
C31 H31A 0.9300
C32 C33 1.328(14)
C32 H32A 0.9300
C33 H33A 0.9300
C34 C35 1.388(12)
C34 C3 1.407(11)
C35 C36 1.385(13)
C35 H35A 0.9300
C36 C37 1.389(12)
C36 H36A 0.9300
C37 C38 1.373(12)
C37 C39 1.445(12)
C38 C3 1.392(11)
C38 H38A 0.9300
C39 N8 1.287(11)
C39 O2 1.362(10)
C40 N7 1.297(12)
C40 O2 1.360(10)
C40 C41 1.462(13)
C41 C42 1.390(14)
C41 C46 1.418(14)
C42 C43 1.398(15)
C42 H42A 0.9300
C43 C44 1.387(17)
C43 H43A 0.9300
C44 C45 1.380(17)
C44 H44A 0.9300
C45 C46 1.369(14)
C45 H45A 0.9300
C46 H46A 0.9300
N6 C48 1.315(11)
N6 C52 1.339(11)
C48 C49 1.437(12)
C48 C57 1.477(12)
C49 C50 1.410(13)
C49 C53 1.409(13)
C50 C51 1.380(13)
C50 C56 1.408(13)
C51 C52 1.343(12)
C51 H51A 0.9300
C52 H52A 0.9300
C53 C54 1.379(14)
C53 H53A 0.9300
C54 C55 1.401(17)
C54 H54A 0.9300
C55 C56 1.328(16)
C55 H55A 0.9300
C56 H56A 0.9300
C57 C58 1.423(12)
C57 C2 1.421(12)
C58 C59 1.388(13)
C58 H58A 0.9300
C59 C60 1.380(14)
C59 H59A 0.9300
C60 C61 1.394(13)
C60 C62 1.469(14)
C61 C2 1.415(12)
C61 H61A 0.9300
C62 N11 1.275(13)
C62 O3 1.375(12)
C63 N12 1.262(14)
C63 O3 1.367(11)
C63 C64 1.474(16)
C64 C65 1.340(16)
C64 C69 1.414(14)
C65 C66 1.332(18)
C65 H65A 0.9300
C66 C67 1.394(19)
C66 H66A 0.9300
C67 C68 1.338(18)
C67 H67A 0.9300
C68 C69 1.345(17)
C68 H68A 0.9300
C69 H69A 0.9300
C70 O4 1.529(10)
C70 H70A 0.9600
C70 H70B 0.9600
C70 H70C 0.9600
N10 N9 1.401(12)
N8 N7 1.423(12)
N11 N12 1.414(13)
O4 H4A 0.8499
